data_7043649
loop_
_publ_author_name
'Xie, Zhu-Lin'
'Durgaprasad, Gummadi'
'Ali, Azim K.'
'Rose, Michael J.'

_publ_section_title
;
 Substitution reactions of iron(ii) carbamoyl-thioether complexes related
 to mono-iron hydrogenase
;
_journal_name_full 'Dalton Trans.'
_journal_paper_doi 10.1039/C7DT01696D
_journal_year 2017
_chemical_formula_moiety 'C82 H53 B F24 Fe N2 O2 P2 S'
_chemical_formula_sum 'C82 H53 B F24 Fe N2 O2 P2 S'
_chemical_formula_weight 1714.92
_chemical_name_systematic
;
 ?
;
_space_group_crystal_system triclinic
_space_group_IT_number 2
_space_group_name_Hall '-P 1'
_space_group_name_H-M_alt 'P -1'
_symmetry_space_group_name_Hall '-P 1'
_symmetry_space_group_name_H-M 'P -1'
_atom_sites_solution_hydrogens geom
_audit_creation_method SHELXL-2013
_audit_update_record
;
2017-06-08 deposited with the CCDC.
2017-06-22 downloaded from the CCDC.
;
_cell_angle_alpha 87.007(2)
_cell_angle_beta 70.413(2)
_cell_angle_gamma 68.967(2)
_cell_formula_units_Z 2
_cell_length_a 14.5766(10)
_cell_length_b 17.7215(13)
_cell_length_c 18.8505(13)
_cell_measurement_reflns_used 13783
_cell_measurement_temperature 100(2)
_cell_measurement_theta_max 31.4244
_cell_measurement_theta_min 1.7122
_cell_volume 4269.1(5)
_computing_cell_refinement 'CrystalClear (Rigaku Inc., 2008)'
_computing_data_collection 'CrystalClear (Rigaku Inc., 2008)'
_computing_data_reduction 'CrystalClear (Rigaku Inc., 2008)'
_computing_molecular_graphics 'XP SHELXTL/PC, Siemens Analytical'
_computing_publication_material 'XP SHELXTL/PC, Siemens Analytical'
_computing_structure_refinement 'SHELXL-2013 (Sheldrick, 2013)'
_computing_structure_solution
;

SIR97 - Altomare A., Burla M.C., Camalli M., Cascarano G.L., Giacovazzo C., 
Guagliardi A., Moliterni A.G.G., Polidori G.,Spagna R.
;
_diffrn_ambient_temperature 100(2)
_diffrn_measured_fraction_theta_full 0.991
_diffrn_measured_fraction_theta_max 0.986
_diffrn_measurement_device_type 'Rigaku AFC-12 with Saturn 724+CCD'
_diffrn_measurement_method \w-scans
_diffrn_radiation_type MoK\a
_diffrn_radiation_wavelength 0.71073
_diffrn_reflns_av_R_equivalents 0.0430
_diffrn_reflns_av_unetI/netI 0.0495
_diffrn_reflns_Laue_measured_fraction_full 0.991
_diffrn_reflns_Laue_measured_fraction_max 0.986
_diffrn_reflns_limit_h_max 18
_diffrn_reflns_limit_h_min -18
_diffrn_reflns_limit_k_max 23
_diffrn_reflns_limit_k_min -23
_diffrn_reflns_limit_l_max 24
_diffrn_reflns_limit_l_min -24
_diffrn_reflns_number 60121
_diffrn_reflns_point_group_measured_fraction_full 0.991
_diffrn_reflns_point_group_measured_fraction_max 0.986
_diffrn_reflns_theta_full 25.242
_diffrn_reflns_theta_max 27.485
_diffrn_reflns_theta_min 2.995
_diffrn_source 'Sealed Tube'
_exptl_absorpt_coefficient_mu 0.336
_exptl_absorpt_correction_T_max 1.0000
_exptl_absorpt_correction_T_min 0.8049
_exptl_absorpt_correction_type multi-scan
_exptl_absorpt_process_details
;
abscor. T. Higashi (2001). The Rigaku Corporation, Tokyo, Japan
;
_exptl_crystal_colour Yellow
_exptl_crystal_density_diffrn 1.334
_exptl_crystal_description Prism
_exptl_crystal_F_000 1736
_exptl_crystal_size_max 0.400
_exptl_crystal_size_mid 0.340
_exptl_crystal_size_min 0.200
_refine_diff_density_max 0.977
_refine_diff_density_min -0.674
_refine_diff_density_rms 0.072
_refine_ls_extinction_method none
_refine_ls_goodness_of_fit_ref 1.050
_refine_ls_hydrogen_treatment constr
_refine_ls_matrix_type full
_refine_ls_number_parameters 1124
_refine_ls_number_reflns 19294
_refine_ls_number_restraints 801
_refine_ls_restrained_S_all 1.119
_refine_ls_R_factor_all 0.0716
_refine_ls_R_factor_gt 0.0537
_refine_ls_shift/su_max 0.001
_refine_ls_shift/su_mean 0.000
_refine_ls_structure_factor_coef Fsqd
_refine_ls_weighting_details 'w=1/[\s^2^(Fo^2^)+(0.0649P)^2^+3.8687P] where P=(Fo^2^+2Fc^2^)/3'
_refine_ls_weighting_scheme calc
_refine_ls_wR_factor_gt 0.1320
_refine_ls_wR_factor_ref 0.1423
_reflns_Friedel_coverage 0.000
_reflns_number_gt 14935
_reflns_number_total 19294
_reflns_threshold_expression 'I > 2\s(I)'
_cod_data_source_file c7dt01696d2.cif
_cod_data_source_block 3b
_cod_database_code 7043649
_shelx_space_group_comment
;
The symmetry employed for this shelxl refinement is uniquely defined
by the following loop, which should always be used as a source of
symmetry information in preference to the above space-group names.
They are only intended as comments.
;
_shelx_estimated_absorpt_t_min 0.877
_shelx_estimated_absorpt_t_max 0.936
_shelxl_version_number 2013-4

loop_
_space_group_symop_operation_xyz
'x, y, z'
'-x, -y, -z'

loop_
_atom_site_label
_atom_site_type_symbol
_atom_site_fract_x
_atom_site_fract_y
_atom_site_fract_z
_atom_site_U_iso_or_equiv
_atom_site_adp_type
_atom_site_occupancy
_atom_site_site_symmetry_order
_atom_site_calc_flag
_atom_site_refinement_flags_posn
_atom_site_refinement_flags_adp
_atom_site_refinement_flags_occupancy
_atom_site_disorder_assembly
_atom_site_disorder_group
C13 C 0.38997(17) 0.47105(14) 0.46300(12) 0.0155(4) Uani 1 1 d . . . . .
C1 C 0.52518(17) 0.43322(14) 0.34130(12) 0.0170(4) Uani 1 1 d . . . . .
C2 C 0.62663(18) 0.42276(15) 0.29419(13) 0.0207(5) Uani 1 1 d . . . . .
H2 H 0.6741 0.4330 0.3131 0.025 Uiso 1 1 calc R U . . .
C3 C 0.65568(19) 0.39734(16) 0.22011(14) 0.0245(5) Uani 1 1 d . . . . .
H3 H 0.7222 0.3934 0.1855 0.029 Uiso 1 1 calc R U . . .
C4 C 0.58624(19) 0.37722(16) 0.19594(13) 0.0234(5) Uani 1 1 d . . . . .
H4 H 0.6057 0.3592 0.1446 0.028 Uiso 1 1 calc R U . . .
C5 C 0.48872(18) 0.38325(15) 0.24643(12) 0.0187(5) Uani 1 1 d . . . . .
C6 C 0.42921(19) 0.34206(15) 0.22226(12) 0.0211(5) Uani 1 1 d . . . . .
C7 C 0.4883(2) 0.27063(16) 0.17434(13) 0.0264(5) Uani 1 1 d . . . . .
H7 H 0.5624 0.2519 0.1585 0.032 Uiso 1 1 calc R U . . .
C8 C 0.4416(2) 0.22694(17) 0.14960(14) 0.0300(6) Uani 1 1 d . . . . .
H8 H 0.4832 0.1790 0.1170 0.036 Uiso 1 1 calc R U . . .
C9 C 0.3340(2) 0.25354(17) 0.17257(15) 0.0310(6) Uani 1 1 d . . . . .
H9 H 0.3017 0.2241 0.1550 0.037 Uiso 1 1 calc R U . . .
C10 C 0.2730(2) 0.32222(17) 0.22063(14) 0.0267(6) Uani 1 1 d . . . . .
H10 H 0.1990 0.3397 0.2365 0.032 Uiso 1 1 calc R U . . .
C11 C 0.3199(2) 0.36652(15) 0.24624(12) 0.0211(5) Uani 1 1 d . . . . .
C12 C 0.1131(2) 0.46354(19) 0.32695(15) 0.0319(6) Uani 1 1 d . . . . .
H12A H 0.0935 0.4727 0.2815 0.048 Uiso 1 1 calc R U . . .
H12B H 0.0664 0.5085 0.3653 0.048 Uiso 1 1 calc R U . . .
H12C H 0.1072 0.4126 0.3467 0.048 Uiso 1 1 calc R U . . .
C14 C 0.18637(19) 0.48868(15) 0.47233(13) 0.0202(5) Uani 1 1 d . . . . .
C15 C 0.44896(18) 0.63888(15) 0.36036(13) 0.0205(5) Uani 1 1 d . . . . .
H15 H 0.4196 0.6536 0.4131 0.025 Uiso 1 1 calc R U . . .
C16 C 0.54417(19) 0.64477(16) 0.31948(14) 0.0245(5) Uani 1 1 d . . . . .
H16 H 0.5806 0.6625 0.3444 0.029 Uiso 1 1 calc R U . . .
C17 C 0.58643(19) 0.62505(16) 0.24260(14) 0.0252(5) Uani 1 1 d . . . . .
H17 H 0.6512 0.6303 0.2146 0.030 Uiso 1 1 calc R U . . .
C18 C 0.53472(19) 0.59763(16) 0.20599(14) 0.0254(5) Uani 1 1 d . . . . .
H18 H 0.5639 0.5844 0.1530 0.030 Uiso 1 1 calc R U . . .
C19 C 0.44010(19) 0.58949(15) 0.24692(13) 0.0204(5) Uani 1 1 d . . . . .
H19 H 0.4058 0.5690 0.2222 0.024 Uiso 1 1 calc R U . . .
C20 C 0.39566(17) 0.61151(14) 0.32461(12) 0.0170(4) Uani 1 1 d . . . . .
C21 C 0.22078(17) 0.67114(15) 0.46214(13) 0.0197(5) Uani 1 1 d . . . . .
C22 C 0.19140(19) 0.75301(16) 0.44644(14) 0.0243(5) Uani 1 1 d . . . . .
H22 H 0.2101 0.7667 0.3955 0.029 Uiso 1 1 calc R U . . .
C23 C 0.1356(2) 0.81384(17) 0.50421(16) 0.0294(6) Uani 1 1 d . . . . .
H23 H 0.1151 0.8690 0.4929 0.035 Uiso 1 1 calc R U . . .
C24 C 0.10950(19) 0.79439(17) 0.57880(15) 0.0279(6) Uani 1 1 d . . . . .
H24 H 0.0700 0.8361 0.6186 0.034 Uiso 1 1 calc R U . . .
C25 C 0.1412(2) 0.71433(18) 0.59481(14) 0.0285(6) Uani 1 1 d . . . . .
H25 H 0.1255 0.7012 0.6459 0.034 Uiso 1 1 calc R U . . .
C26 C 0.19644(18) 0.65202(16) 0.53679(13) 0.0221(5) Uani 1 1 d . . . . .
H26 H 0.2171 0.5970 0.5485 0.026 Uiso 1 1 calc R U . . .
C27 C 0.17770(18) 0.64598(15) 0.33780(13) 0.0206(5) Uani 1 1 d . . . . .
C28 C 0.1951(2) 0.68751(17) 0.27275(14) 0.0260(5) Uani 1 1 d . . . . .
H28 H 0.2641 0.6839 0.2438 0.031 Uiso 1 1 calc R U . . .
C29 C 0.1121(2) 0.73404(19) 0.25011(16) 0.0345(6) Uani 1 1 d . . . . .
H29 H 0.1244 0.7628 0.2061 0.041 Uiso 1 1 calc R U . . .
C30 C 0.0111(2) 0.7390(2) 0.29109(17) 0.0370(7) Uani 1 1 d . . . . .
H30 H -0.0452 0.7698 0.2745 0.044 Uiso 1 1 calc R U . . .
C31 C -0.0073(2) 0.69865(18) 0.35658(16) 0.0326(6) Uani 1 1 d . . . . .
H31 H -0.0764 0.7024 0.3853 0.039 Uiso 1 1 calc R U . . .
C32 C 0.07540(19) 0.65302(17) 0.37993(14) 0.0261(5) Uani 1 1 d . . . . .
H32 H 0.0624 0.6262 0.4251 0.031 Uiso 1 1 calc R U . . .
C33 C 0.47989(18) 0.26774(15) 0.41615(13) 0.0198(5) Uani 1 1 d . . . . .
C34 C 0.52921(19) 0.26147(17) 0.46952(14) 0.0265(5) Uani 1 1 d . . . . .
H34 H 0.4890 0.2848 0.5196 0.032 Uiso 1 1 calc R U . . .
C35 C 0.6363(2) 0.2214(2) 0.44982(16) 0.0371(7) Uani 1 1 d . . . . .
H35 H 0.6692 0.2179 0.4863 0.045 Uiso 1 1 calc R U . . .
C36 C 0.6957(2) 0.18641(19) 0.37685(17) 0.0361(7) Uani 1 1 d . . . . .
H36 H 0.7689 0.1585 0.3636 0.043 Uiso 1 1 calc R U . . .
C37 C 0.6481(2) 0.19231(17) 0.32389(15) 0.0285(6) Uani 1 1 d . . . . .
H37 H 0.6886 0.1685 0.2739 0.034 Uiso 1 1 calc R U . . .
C38 C 0.54112(19) 0.23288(15) 0.34318(13) 0.0216(5) Uani 1 1 d . . . . .
H38 H 0.5091 0.2370 0.3060 0.026 Uiso 1 1 calc R U . . .
C39 C 0.29303(17) 0.31502(16) 0.54361(13) 0.0203(5) Uani 1 1 d . . . . .
C40 C 0.24530(19) 0.37829(17) 0.59910(13) 0.0252(5) Uani 1 1 d . . . . .
H40 H 0.2346 0.4324 0.5856 0.030 Uiso 1 1 calc R U . . .
C41 C 0.2125(2) 0.3626(2) 0.67552(14) 0.0314(6) Uani 1 1 d . . . . .
H41 H 0.1776 0.4063 0.7135 0.038 Uiso 1 1 calc R U . . .
C42 C 0.2310(2) 0.2839(2) 0.69559(14) 0.0341(7) Uani 1 1 d . . . . .
H42 H 0.2102 0.2735 0.7474 0.041 Uiso 1 1 calc R U . . .
C43 C 0.2795(2) 0.22038(19) 0.64057(15) 0.0331(6) Uani 1 1 d . . . . .
H43 H 0.2925 0.1662 0.6545 0.040 Uiso 1 1 calc R U . . .
C44 C 0.30937(19) 0.23544(17) 0.56465(15) 0.0276(6) Uani 1 1 d . . . . .
H44 H 0.3410 0.1916 0.5269 0.033 Uiso 1 1 calc R U . . .
C45 C 0.28025(19) 0.26854(15) 0.40862(13) 0.0210(5) Uani 1 1 d . . . . .
C46 C 0.1711(2) 0.30083(17) 0.43257(15) 0.0273(5) Uani 1 1 d . . . . .
H46 H 0.1341 0.3508 0.4627 0.033 Uiso 1 1 calc R U . . .
C47 C 0.1163(2) 0.26042(19) 0.41270(17) 0.0351(6) Uani 1 1 d . . . . .
H47 H 0.0421 0.2827 0.4295 0.042 Uiso 1 1 calc R U . . .
C48 C 0.1693(2) 0.18791(19) 0.36856(17) 0.0359(7) Uani 1 1 d . . . . .
H48 H 0.1318 0.1608 0.3543 0.043 Uiso 1 1 calc R U . . .
C49 C 0.2771(2) 0.15499(18) 0.34531(17) 0.0340(6) Uani 1 1 d . . . . .
H49 H 0.3136 0.1050 0.3152 0.041 Uiso 1 1 calc R U . . .
C50 C 0.3326(2) 0.19468(16) 0.36569(15) 0.0272(5) Uani 1 1 d . . . . .
H50 H 0.4066 0.1711 0.3501 0.033 Uiso 1 1 calc R U . . .
C51 C 0.63102(18) 0.71377(14) 0.03787(12) 0.0174(4) Uani 1 1 d . U . . .
C52 C 0.52344(18) 0.75368(15) 0.05476(13) 0.0212(5) Uani 1 1 d . U . . .
H52 H 0.4911 0.8062 0.0804 0.025 Uiso 1 1 calc R U . . .
C53 C 0.46172(19) 0.71947(16) 0.03551(15) 0.0258(5) Uani 1 1 d . U . . .
C54 C 0.3478(2) 0.76673(17) 0.05429(17) 0.0392(7) Uani 1 1 d D U . . .
F19 F 0.3241(7) 0.8233(4) 0.0091(4) 0.0612(19) Uani 0.57 1 d D U P A 1
F20 F 0.3063(5) 0.8079(4) 0.1245(2) 0.0531(14) Uani 0.57 1 d D U P A 1
F21 F 0.2907(4) 0.7212(3) 0.0624(3) 0.0747(18) Uani 0.57 1 d D U P A 1
F19A F 0.2935(7) 0.7818(6) 0.1244(3) 0.072(2) Uani 0.43 1 d D U P A 2
F20A F 0.3048(5) 0.7308(4) 0.0192(4) 0.071(2) Uani 0.43 1 d D U P A 2
F21A F 0.3321(9) 0.8389(4) 0.0233(5) 0.0475(19) Uani 0.43 1 d D U P A 2
C55 C 0.5058(2) 0.64333(16) -0.00266(15) 0.0260(5) Uani 1 1 d . U . . .
H55 H 0.4636 0.6191 -0.0144 0.031 Uiso 1 1 calc R U . . .
C56 C 0.61288(19) 0.60355(14) -0.02324(13) 0.0203(5) Uani 1 1 d . U . . .
C57 C 0.6630(2) 0.52084(16) -0.06288(15) 0.0274(5) Uani 1 1 d . U . . .
C58 C 0.67401(18) 0.63848(14) -0.00374(13) 0.0187(5) Uani 1 1 d . U . . .
H58 H 0.7474 0.6102 -0.0192 0.022 Uiso 1 1 calc R U . . .
C59 C 0.80637(18) 0.69283(14) 0.07496(12) 0.0167(4) Uani 1 1 d . U . . .
C60 C 0.82271(18) 0.61293(14) 0.09400(12) 0.0191(5) Uani 1 1 d . U . . .
H60 H 0.7711 0.5910 0.0966 0.023 Uiso 1 1 calc R U . . .
C61 C 0.91227(19) 0.56410(15) 0.10939(13) 0.0211(5) Uani 1 1 d . U . . .
C62 C 0.92386(18) 0.47928(15) 0.13004(13) 0.0278(5) Uani 1 1 d D U . . .
F13 F 0.8914(4) 0.4420(4) 0.0863(3) 0.0490(15) Uani 0.53 1 d D U P B 1
F14 F 0.8617(5) 0.4759(7) 0.1993(3) 0.0361(16) Uani 0.53 1 d D U P B 1
F15 F 1.0185(4) 0.4303(4) 0.1231(4) 0.064(2) Uani 0.53 1 d D U P B 1
F13A F 1.0055(4) 0.4467(5) 0.1553(4) 0.060(2) Uani 0.47 1 d D U P B 2
F14A F 0.9399(5) 0.4302(5) 0.0744(3) 0.063(2) Uani 0.47 1 d D U P B 2
F15A F 0.8425(5) 0.4763(8) 0.1871(3) 0.0356(18) Uani 0.47 1 d D U P B 2
C63 C 0.99088(19) 0.59235(16) 0.10449(14) 0.0245(5) Uani 1 1 d . U . . .
H63 H 1.0523 0.5588 0.1141 0.029 Uiso 1 1 calc R U . . .
C64 C 0.97707(19) 0.67158(16) 0.08504(14) 0.0235(5) Uani 1 1 d . U . . .
C65 C 1.0624(2) 0.70407(18) 0.07329(17) 0.0346(6) Uani 1 1 d . U . . .
C66 C 0.88696(18) 0.72011(15) 0.07188(12) 0.0200(5) Uani 1 1 d . U . . .
H66 H 0.8792 0.7744 0.0602 0.024 Uiso 1 1 calc R U . . .
C67 C 0.63886(19) 0.82295(14) 0.13158(13) 0.0208(5) Uani 1 1 d . U . . .
C68 C 0.5545(2) 0.81800(15) 0.19196(13) 0.0267(5) Uani 1 1 d . U . . .
H68 H 0.5304 0.7752 0.1899 0.032 Uiso 1 1 calc R U . . .
C69 C 0.5041(2) 0.87339(17) 0.25502(14) 0.0341(6) Uani 1 1 d . U . . .
C70 C 0.4104(3) 0.8676(2) 0.31670(18) 0.0576(10) Uani 1 1 d . U . . .
F10 F 0.3365(2) 0.94124(13) 0.34280(14) 0.0981(11) Uani 1 1 d . U . . .
F11 F 0.36550(16) 0.82324(13) 0.29596(11) 0.0598(6) Uani 1 1 d . U . . .
F12 F 0.4345(2) 0.83416(14) 0.37734(10) 0.0789(8) Uani 1 1 d . U . . .
C71 C 0.5382(2) 0.93513(18) 0.26166(16) 0.0383(7) Uani 1 1 d . U . . .
H71 H 0.5046 0.9724 0.3051 0.046 Uiso 1 1 calc R U . . .
C72 C 0.6222(2) 0.94114(18) 0.20369(17) 0.0376(7) Uani 1 1 d . U . . .
C73 C 0.6598(3) 1.0075(2) 0.2092(2) 0.0649(11) Uani 1 1 d D U . . .
F7 F 0.6848(6) 1.0416(3) 0.1414(3) 0.1044(19) Uani 0.57 1 d D U P C 1
F8 F 0.7428(4) 0.9871(4) 0.2263(4) 0.0992(19) Uani 0.57 1 d D U P C 1
F9 F 0.5868(5) 1.0715(4) 0.2527(4) 0.108(3) Uani 0.57 1 d D U P C 1
F7A F 0.6840(7) 1.0008(4) 0.2745(4) 0.106(2) Uani 0.43 1 d D U P C 2
F8A F 0.5934(6) 1.0800(4) 0.2179(4) 0.0644(19) Uani 0.43 1 d D U P C 2
F9A F 0.7472(6) 1.0045(5) 0.1566(5) 0.114(3) Uani 0.43 1 d D U P C 2
C74 C 0.6710(2) 0.88680(16) 0.13944(15) 0.0281(6) Uani 1 1 d . U . . .
H74 H 0.7279 0.8933 0.0998 0.034 Uiso 1 1 calc R U . . .
C75 C 0.74376(18) 0.80207(14) -0.01880(12) 0.0173(4) Uani 1 1 d . U . . .
C76 C 0.67906(19) 0.87727(15) -0.03297(14) 0.0208(5) Uani 1 1 d . U . . .
H76 H 0.6116 0.9033 0.0032 0.025 Uiso 1 1 calc R U . . .
C77 C 0.7112(2) 0.91477(15) -0.09865(14) 0.0243(5) Uani 1 1 d . U . . .
C78 C 0.6358(2) 0.99312(19) -0.11083(19) 0.0397(7) Uani 1 1 d . U . . .
F4 F 0.67943(17) 1.03092(13) -0.16743(14) 0.0768(8) Uani 1 1 d . U . . .
F5 F 0.55640(18) 0.98351(14) -0.12399(15) 0.0707(7) Uani 1 1 d . U . . .
F6 F 0.58960(16) 1.04586(11) -0.04993(13) 0.0586(5) Uani 1 1 d . U . . .
C79 C 0.8089(2) 0.87951(16) -0.15207(14) 0.0277(6) Uani 1 1 d . U . . .
H79 H 0.8315 0.9057 -0.1962 0.033 Uiso 1 1 calc R U . . .
C80 C 0.8728(2) 0.80500(16) -0.13938(14) 0.0269(5) Uani 1 1 d . U . . .
C81 C 0.9759(3) 0.76251(19) -0.19754(16) 0.0430(8) Uani 1 1 d . U . . .
F1 F 0.97188(18) 0.70554(13) -0.24160(11) 0.0664(6) Uani 1 1 d . U . . .
F2 F 1.04868(15) 0.72111(15) -0.16919(12) 0.0711(7) Uani 1 1 d . U . . .
F3 F 1.01367(15) 0.81237(11) -0.24407(10) 0.0525(5) Uani 1 1 d . U . . .
C82 C 0.8410(2) 0.76667(15) -0.07459(13) 0.0218(5) Uani 1 1 d . U . . .
H82 H 0.8868 0.7150 -0.0681 0.026 Uiso 1 1 calc R U . . .
F16 F 1.11252(18) 0.70589(17) 0.00023(12) 0.0730(7) Uani 1 1 d . U . . .
F17 F 1.02652(14) 0.77969(10) 0.10431(12) 0.0440(4) Uani 1 1 d . U . . .
F18 F 1.13410(14) 0.65961(11) 0.10313(13) 0.0547(5) Uani 1 1 d . U . . .
F22 F 0.67712(15) 0.46288(10) -0.01454(10) 0.0431(4) Uani 1 1 d . U . . .
F23 F 0.60552(15) 0.50500(11) -0.09888(11) 0.0471(5) Uani 1 1 d . U . . .
F24 F 0.75709(12) 0.50860(9) -0.11513(8) 0.0308(3) Uani 1 1 d . U . . .
Fe1 Fe 0.30954(2) 0.45752(2) 0.40274(2) 0.01495(8) Uani 1 1 d . . . . .
N2 N 0.49160(14) 0.45936(12) 0.41566(10) 0.0166(4) Uani 1 1 d . . . . .
H2A H 0.5348 0.4690 0.4340 0.020 Uiso 1 1 calc R U . . .
N1 N 0.45442(15) 0.41757(12) 0.31874(10) 0.0163(4) Uani 1 1 d . . . . .
O1 O 0.36819(12) 0.48997(10) 0.52989(8) 0.0188(3) Uani 1 1 d . . . . .
O2 O 0.10190(13) 0.50854(12) 0.51549(9) 0.0279(4) Uani 1 1 d . . . . .
P1 P 0.27760(4) 0.59508(4) 0.38172(3) 0.01582(12) Uani 1 1 d . . . . .
P2 P 0.34094(5) 0.32793(4) 0.44139(3) 0.01704(13) Uani 1 1 d . . . . .
S1 S 0.24627(5) 0.45785(4) 0.30382(3) 0.01962(13) Uani 1 1 d . . . . .
B1 B 0.7035(2) 0.75666(16) 0.05741(14) 0.0174(5) Uani 1 1 d . . . . .

loop_
_atom_site_aniso_label
_atom_site_aniso_U_11
_atom_site_aniso_U_22
_atom_site_aniso_U_33
_atom_site_aniso_U_23
_atom_site_aniso_U_13
_atom_site_aniso_U_12
C13 0.0155(10) 0.0185(11) 0.0152(10) 0.0009(9) -0.0052(8) -0.0091(9)
C1 0.0172(11) 0.0200(12) 0.0173(10) 0.0009(9) -0.0063(9) -0.0102(9)
C2 0.0173(11) 0.0228(12) 0.0226(11) -0.0004(10) -0.0043(9) -0.0101(10)
C3 0.0190(12) 0.0274(13) 0.0230(12) -0.0012(10) 0.0014(9) -0.0113(10)
C4 0.0252(12) 0.0282(13) 0.0145(10) -0.0042(10) -0.0004(9) -0.0122(11)
C5 0.0219(11) 0.0216(12) 0.0146(10) -0.0009(9) -0.0044(9) -0.0113(10)
C6 0.0298(13) 0.0267(13) 0.0124(10) 0.0028(9) -0.0071(9) -0.0169(11)
C7 0.0342(14) 0.0305(14) 0.0166(11) -0.0010(10) -0.0071(10) -0.0150(12)
C8 0.0465(17) 0.0270(14) 0.0217(12) -0.0010(11) -0.0130(11) -0.0174(13)
C9 0.0496(17) 0.0329(15) 0.0264(13) 0.0036(12) -0.0198(12) -0.0266(14)
C10 0.0366(14) 0.0353(15) 0.0218(12) 0.0058(11) -0.0151(11) -0.0241(12)
C11 0.0312(13) 0.0256(13) 0.0149(10) 0.0042(10) -0.0106(9) -0.0175(11)
C12 0.0242(13) 0.0485(18) 0.0304(14) -0.0021(13) -0.0101(11) -0.0202(13)
C14 0.0229(12) 0.0259(13) 0.0188(11) 0.0027(10) -0.0107(9) -0.0135(10)
C15 0.0181(11) 0.0236(12) 0.0192(11) -0.0005(10) -0.0034(9) -0.0093(10)
C16 0.0204(12) 0.0271(13) 0.0291(13) 0.0018(11) -0.0061(10) -0.0142(10)
C17 0.0173(11) 0.0265(13) 0.0271(12) 0.0038(11) 0.0006(9) -0.0106(10)
C18 0.0254(13) 0.0252(13) 0.0172(11) 0.0033(10) 0.0008(9) -0.0072(11)
C19 0.0238(12) 0.0222(12) 0.0174(11) 0.0032(9) -0.0071(9) -0.0109(10)
C20 0.0157(10) 0.0181(11) 0.0163(10) 0.0015(9) -0.0023(8) -0.0082(9)
C21 0.0137(10) 0.0264(13) 0.0193(11) -0.0041(10) -0.0035(8) -0.0087(9)
C22 0.0225(12) 0.0279(13) 0.0238(12) -0.0018(10) -0.0074(10) -0.0105(11)
C23 0.0232(13) 0.0286(14) 0.0379(15) -0.0048(12) -0.0126(11) -0.0080(11)
C24 0.0161(12) 0.0341(15) 0.0305(13) -0.0118(11) -0.0027(10) -0.0086(11)
C25 0.0216(12) 0.0410(16) 0.0211(12) -0.0069(11) -0.0010(10) -0.0139(12)
C26 0.0167(11) 0.0299(13) 0.0193(11) -0.0023(10) -0.0032(9) -0.0102(10)
C27 0.0188(11) 0.0263(13) 0.0194(11) 0.0017(10) -0.0077(9) -0.0101(10)
C28 0.0235(12) 0.0356(15) 0.0234(12) 0.0064(11) -0.0103(10) -0.0143(11)
C29 0.0316(15) 0.0470(18) 0.0319(14) 0.0153(13) -0.0163(12) -0.0187(13)
C30 0.0269(14) 0.0496(19) 0.0422(16) 0.0160(14) -0.0207(12) -0.0159(13)
C31 0.0189(12) 0.0430(17) 0.0386(15) 0.0099(13) -0.0117(11) -0.0135(12)
C32 0.0209(12) 0.0344(15) 0.0239(12) 0.0047(11) -0.0070(10) -0.0121(11)
C33 0.0196(11) 0.0226(12) 0.0211(11) 0.0013(10) -0.0067(9) -0.0123(10)
C34 0.0176(12) 0.0409(16) 0.0212(12) -0.0061(11) -0.0039(9) -0.0123(11)
C35 0.0232(14) 0.055(2) 0.0331(14) -0.0114(14) -0.0117(11) -0.0106(13)
C36 0.0173(12) 0.0458(18) 0.0409(16) -0.0168(14) -0.0066(11) -0.0068(12)
C37 0.0235(13) 0.0324(15) 0.0272(13) -0.0112(11) -0.0030(10) -0.0108(11)
C38 0.0251(12) 0.0222(12) 0.0201(11) -0.0016(10) -0.0068(9) -0.0120(10)
C39 0.0148(11) 0.0317(14) 0.0181(11) 0.0048(10) -0.0064(9) -0.0123(10)
C40 0.0246(12) 0.0390(15) 0.0198(11) 0.0048(11) -0.0084(10) -0.0199(12)
C41 0.0296(14) 0.0549(19) 0.0178(12) 0.0024(12) -0.0053(10) -0.0270(14)
C42 0.0270(14) 0.066(2) 0.0204(12) 0.0167(14) -0.0118(11) -0.0284(14)
C43 0.0250(13) 0.0471(18) 0.0309(14) 0.0196(13) -0.0117(11) -0.0175(13)
C44 0.0206(12) 0.0355(15) 0.0279(13) 0.0105(11) -0.0094(10) -0.0115(11)
C45 0.0254(12) 0.0273(13) 0.0190(11) 0.0058(10) -0.0109(9) -0.0172(11)
C46 0.0247(13) 0.0321(14) 0.0293(13) -0.0016(11) -0.0076(10) -0.0161(11)
C47 0.0271(14) 0.0429(17) 0.0443(16) -0.0005(14) -0.0132(12) -0.0215(13)
C48 0.0408(16) 0.0403(17) 0.0457(17) 0.0065(14) -0.0235(14) -0.0288(14)
C49 0.0410(16) 0.0274(15) 0.0440(16) 0.0010(13) -0.0199(13) -0.0188(13)
C50 0.0273(13) 0.0253(13) 0.0368(14) 0.0032(11) -0.0150(11) -0.0147(11)
C51 0.0187(11) 0.0169(11) 0.0155(10) 0.0031(9) -0.0036(8) -0.0076(9)
C52 0.0196(11) 0.0166(11) 0.0248(12) 0.0014(9) -0.0033(9) -0.0076(9)
C53 0.0205(12) 0.0223(12) 0.0357(14) 0.0062(10) -0.0084(10) -0.0106(10)
C54 0.0198(13) 0.0343(15) 0.0634(19) 0.0029(14) -0.0124(12) -0.0110(12)
F19 0.033(3) 0.071(4) 0.075(3) 0.016(3) -0.029(2) -0.006(3)
F20 0.015(2) 0.059(3) 0.069(2) -0.019(2) 0.0038(16) -0.0087(19)
F21 0.0232(19) 0.047(2) 0.141(5) -0.025(3) 0.003(3) -0.0217(17)
F19A 0.025(3) 0.098(6) 0.068(3) 0.024(3) 0.007(2) -0.016(3)
F20A 0.020(3) 0.063(4) 0.133(5) -0.022(4) -0.030(4) -0.010(2)
F21A 0.022(3) 0.033(3) 0.094(5) 0.015(3) -0.030(3) -0.008(2)
C55 0.0266(12) 0.0237(13) 0.0337(13) 0.0070(11) -0.0128(10) -0.0144(10)
C56 0.0262(12) 0.0168(11) 0.0214(11) 0.0033(9) -0.0103(9) -0.0099(9)
C57 0.0335(14) 0.0218(13) 0.0322(13) 0.0011(10) -0.0155(11) -0.0118(11)
C58 0.0190(11) 0.0164(11) 0.0198(11) 0.0010(9) -0.0059(9) -0.0060(9)
C59 0.0205(11) 0.0157(11) 0.0107(9) -0.0017(8) -0.0017(8) -0.0060(9)
C60 0.0197(11) 0.0182(11) 0.0144(10) -0.0006(9) -0.0009(8) -0.0055(9)
C61 0.0216(11) 0.0176(11) 0.0170(11) 0.0010(9) -0.0032(9) -0.0022(9)
C62 0.0272(13) 0.0194(12) 0.0250(12) 0.0028(10) -0.0033(10) -0.0002(10)
F13 0.089(4) 0.018(3) 0.045(3) 0.0003(18) -0.030(3) -0.017(3)
F14 0.054(3) 0.026(2) 0.0253(18) 0.0040(17) -0.006(2) -0.018(3)
F15 0.027(2) 0.021(2) 0.114(5) 0.011(3) -0.004(2) 0.0053(16)
F13A 0.048(3) 0.041(4) 0.109(6) 0.047(4) -0.051(4) -0.020(3)
F14A 0.112(6) 0.016(2) 0.031(2) -0.0064(18) -0.013(3) 0.002(4)
F15A 0.030(2) 0.026(3) 0.047(3) 0.006(3) -0.005(2) -0.015(2)
C63 0.0200(12) 0.0255(13) 0.0235(12) 0.0000(10) -0.0084(9) -0.0021(10)
C64 0.0236(12) 0.0255(13) 0.0224(12) -0.0015(10) -0.0081(9) -0.0092(10)
C65 0.0276(14) 0.0322(15) 0.0464(16) -0.0039(13) -0.0142(12) -0.0111(12)
C66 0.0234(12) 0.0195(12) 0.0166(10) -0.0007(9) -0.0051(9) -0.0084(10)
C67 0.0244(12) 0.0156(11) 0.0198(11) -0.0009(9) -0.0098(9) -0.0019(9)
C68 0.0328(14) 0.0172(12) 0.0191(11) 0.0011(10) -0.0028(10) -0.0022(10)
C69 0.0441(16) 0.0228(13) 0.0178(12) 0.0016(10) -0.0055(11) 0.0034(12)
C70 0.075(2) 0.0272(16) 0.0274(15) -0.0004(13) 0.0150(15) 0.0005(16)
F10 0.0950(18) 0.0309(11) 0.0770(16) -0.0040(11) 0.0549(14) 0.0044(12)
F11 0.0494(12) 0.0533(13) 0.0421(11) 0.0044(9) 0.0165(9) -0.0091(10)
F12 0.146(2) 0.0548(14) 0.0204(9) 0.0080(9) -0.0080(11) -0.0388(15)
C71 0.0464(17) 0.0305(15) 0.0250(13) -0.0100(12) -0.0158(12) 0.0060(13)
C72 0.0358(15) 0.0321(15) 0.0434(16) -0.0167(13) -0.0204(13) -0.0014(12)
C73 0.052(2) 0.058(2) 0.085(3) -0.0396(19) -0.0209(19) -0.0167(17)
F7 0.148(5) 0.066(4) 0.134(4) -0.006(3) -0.051(4) -0.075(4)
F8 0.060(3) 0.122(4) 0.150(5) 0.001(4) -0.063(3) -0.045(3)
F9 0.074(3) 0.074(4) 0.161(6) -0.074(4) -0.012(4) -0.025(3)
F7A 0.169(7) 0.076(4) 0.138(5) 0.007(4) -0.115(5) -0.059(5)
F8A 0.089(4) 0.031(3) 0.104(5) 0.016(3) -0.068(4) -0.026(3)
F9A 0.094(4) 0.096(6) 0.153(5) -0.062(4) -0.001(4) -0.065(4)
C74 0.0240(13) 0.0247(13) 0.0341(14) -0.0084(11) -0.0119(11) -0.0037(10)
C75 0.0227(11) 0.0155(11) 0.0178(10) 0.0002(9) -0.0084(9) -0.0102(9)
C76 0.0195(11) 0.0186(11) 0.0272(12) 0.0032(10) -0.0097(9) -0.0086(9)
C77 0.0315(13) 0.0184(12) 0.0281(12) 0.0071(10) -0.0146(10) -0.0113(10)
C78 0.0402(16) 0.0318(15) 0.0492(17) 0.0208(14) -0.0207(14) -0.0127(13)
F4 0.0617(14) 0.0501(13) 0.0825(15) 0.0497(12) -0.0057(12) -0.0027(11)
F5 0.0648(14) 0.0576(14) 0.1112(19) 0.0335(13) -0.0649(14) -0.0177(11)
F6 0.0566(12) 0.0248(10) 0.0753(14) 0.0060(9) -0.0194(11) 0.0038(9)
C79 0.0428(15) 0.0204(12) 0.0200(11) 0.0058(10) -0.0102(11) -0.0125(11)
C80 0.0333(14) 0.0210(12) 0.0184(11) -0.0001(10) -0.0010(10) -0.0074(11)
C81 0.0494(18) 0.0323(16) 0.0270(14) 0.0069(12) 0.0049(12) -0.0088(14)
F1 0.0808(15) 0.0473(12) 0.0424(11) -0.0178(9) 0.0200(10) -0.0254(11)
F2 0.0298(10) 0.0779(16) 0.0625(13) 0.0273(12) 0.0097(9) 0.0030(10)
F3 0.0598(12) 0.0353(10) 0.0331(9) 0.0059(8) 0.0166(8) -0.0143(9)
C82 0.0291(13) 0.0144(11) 0.0160(10) -0.0002(9) -0.0038(9) -0.0045(10)
F16 0.0647(14) 0.125(2) 0.0522(12) -0.0025(13) -0.0031(10) -0.0742(15)
F17 0.0415(10) 0.0271(9) 0.0790(13) 0.0057(9) -0.0386(10) -0.0137(8)
F18 0.0345(10) 0.0347(10) 0.1038(16) -0.0062(10) -0.0405(11) -0.0055(8)
F22 0.0664(12) 0.0171(8) 0.0405(9) 0.0056(7) -0.0143(9) -0.0132(8)
F23 0.0486(11) 0.0390(10) 0.0654(12) -0.0155(9) -0.0291(9) -0.0174(9)
F24 0.0337(8) 0.0226(8) 0.0317(8) -0.0066(6) -0.0093(7) -0.0057(7)
Fe1 0.01469(16) 0.02219(18) 0.01165(15) 0.00031(12) -0.00357(12) -0.01157(13)
N2 0.0168(9) 0.0236(10) 0.0148(9) 0.0002(8) -0.0059(7) -0.0128(8)
N1 0.0188(9) 0.0193(10) 0.0139(9) -0.0004(8) -0.0045(7) -0.0113(8)
O1 0.0201(8) 0.0277(9) 0.0137(7) -0.0016(7) -0.0059(6) -0.0138(7)
O2 0.0171(9) 0.0431(11) 0.0223(8) 0.0006(8) -0.0003(7) -0.0152(8)
P1 0.0143(3) 0.0223(3) 0.0127(3) -0.0001(2) -0.0035(2) -0.0095(2)
P2 0.0177(3) 0.0233(3) 0.0147(3) 0.0018(2) -0.0056(2) -0.0125(2)
S1 0.0212(3) 0.0275(3) 0.0162(3) 0.0007(2) -0.0078(2) -0.0143(2)
B1 0.0199(12) 0.0134(12) 0.0169(12) -0.0002(10) -0.0051(10) -0.0046(10)

loop_
_atom_type_symbol
_atom_type_description
_atom_type_scat_dispersion_real
_atom_type_scat_dispersion_imag
_atom_type_scat_source
C C 0.0033 0.0016 'International Tables Vol C Tables 4.2.6.8 and 6.1.1.4'
H H 0.0000 0.0000 'International Tables Vol C Tables 4.2.6.8 and 6.1.1.4'
F F 0.0171 0.0103 'International Tables Vol C Tables 4.2.6.8 and 6.1.1.4'
Fe Fe 0.3463 0.8444 'International Tables Vol C Tables 4.2.6.8 and 6.1.1.4'
N N 0.0061 0.0033 'International Tables Vol C Tables 4.2.6.8 and 6.1.1.4'
O O 0.0106 0.0060 'International Tables Vol C Tables 4.2.6.8 and 6.1.1.4'
P P 0.1023 0.0942 'International Tables Vol C Tables 4.2.6.8 and 6.1.1.4'
S S 0.1246 0.1234 'International Tables Vol C Tables 4.2.6.8 and 6.1.1.4'
B B 0.0013 0.0007 'International Tables Vol C Tables 4.2.6.8 and 6.1.1.4'

loop_
_geom_angle_atom_site_label_1
_geom_angle_atom_site_label_2
_geom_angle_atom_site_label_3
_geom_angle
O1 C13 N2 116.80(19)
O1 C13 Fe1 133.84(17)
N2 C13 Fe1 109.29(14)
N1 C1 N2 115.22(19)
N1 C1 C2 124.2(2)
N2 C1 C2 120.6(2)
C3 C2 C1 118.1(2)
C3 C2 H2 120.9
C1 C2 H2 120.9
C2 C3 C4 119.0(2)
C2 C3 H3 120.5
C4 C3 H3 120.5
C5 C4 C3 120.5(2)
C5 C4 H4 119.7
C3 C4 H4 119.7
N1 C5 C4 120.6(2)
N1 C5 C6 121.47(19)
C4 C5 C6 117.5(2)
C11 C6 C7 117.4(2)
C11 C6 C5 125.6(2)
C7 C6 C5 116.9(2)
C8 C7 C6 121.8(3)
C8 C7 H7 119.1
C6 C7 H7 119.1
C9 C8 C7 119.5(3)
C9 C8 H8 120.2
C7 C8 H8 120.2
C10 C9 C8 120.7(2)
C10 C9 H9 119.7
C8 C9 H9 119.7
C9 C10 C11 120.1(3)
C9 C10 H10 120.0
C11 C10 H10 120.0
C10 C11 C6 120.5(2)
C10 C11 S1 122.2(2)
C6 C11 S1 117.16(18)
S1 C12 H12A 109.5
S1 C12 H12B 109.5
H12A C12 H12B 109.5
S1 C12 H12C 109.5
H12A C12 H12C 109.5
H12B C12 H12C 109.5
O2 C14 Fe1 175.9(2)
C16 C15 C20 120.4(2)
C16 C15 H15 119.8
C20 C15 H15 119.8
C17 C16 C15 120.1(2)
C17 C16 H16 119.9
C15 C16 H16 119.9
C16 C17 C18 120.3(2)
C16 C17 H17 119.9
C18 C17 H17 119.9
C17 C18 C19 120.0(2)
C17 C18 H18 120.0
C19 C18 H18 120.0
C18 C19 C20 119.8(2)
C18 C19 H19 120.1
C20 C19 H19 120.1
C15 C20 C19 119.3(2)
C15 C20 P1 118.93(17)
C19 C20 P1 121.46(17)
C26 C21 C22 119.0(2)
C26 C21 P1 123.38(19)
C22 C21 P1 117.28(18)
C23 C22 C21 120.7(2)
C23 C22 H22 119.6
C21 C22 H22 119.6
C22 C23 C24 120.0(3)
C22 C23 H23 120.0
C24 C23 H23 120.0
C25 C24 C23 119.6(2)
C25 C24 H24 120.2
C23 C24 H24 120.2
C24 C25 C26 120.9(2)
C24 C25 H25 119.5
C26 C25 H25 119.5
C21 C26 C25 119.6(2)
C21 C26 H26 120.2
C25 C26 H26 120.2
C28 C27 C32 118.9(2)
C28 C27 P1 124.18(18)
C32 C27 P1 116.15(18)
C29 C28 C27 120.1(2)
C29 C28 H28 119.9
C27 C28 H28 119.9
C28 C29 C30 120.6(2)
C28 C29 H29 119.7
C30 C29 H29 119.7
C29 C30 C31 119.6(2)
C29 C30 H30 120.2
C31 C30 H30 120.2
C32 C31 C30 119.9(2)
C32 C31 H31 120.1
C30 C31 H31 120.1
C31 C32 C27 120.8(2)
C31 C32 H32 119.6
C27 C32 H32 119.6
C38 C33 C34 118.3(2)
C38 C33 P2 122.02(18)
C34 C33 P2 119.48(18)
C35 C34 C33 120.5(2)
C35 C34 H34 119.8
C33 C34 H34 119.8
C34 C35 C36 120.2(3)
C34 C35 H35 119.9
C36 C35 H35 119.9
C37 C36 C35 119.8(3)
C37 C36 H36 120.1
C35 C36 H36 120.1
C36 C37 C38 120.2(2)
C36 C37 H37 119.9
C38 C37 H37 119.9
C37 C38 C33 121.0(2)
C37 C38 H38 119.5
C33 C38 H38 119.5
C40 C39 C44 119.2(2)
C40 C39 P2 123.94(19)
C44 C39 P2 116.79(19)
C39 C40 C41 120.0(3)
C39 C40 H40 120.0
C41 C40 H40 120.0
C42 C41 C40 120.2(3)
C42 C41 H41 119.9
C40 C41 H41 119.9
C43 C42 C41 120.1(2)
C43 C42 H42 119.9
C41 C42 H42 119.9
C42 C43 C44 120.1(3)
C42 C43 H43 119.9
C44 C43 H43 119.9
C43 C44 C39 120.3(3)
C43 C44 H44 119.9
C39 C44 H44 119.9
C50 C45 C46 118.7(2)
C50 C45 P2 125.97(19)
C46 C45 P2 115.30(19)
C47 C46 C45 120.6(3)
C47 C46 H46 119.7
C45 C46 H46 119.7
C48 C47 C46 120.2(3)
C48 C47 H47 119.9
C46 C47 H47 119.9
C49 C48 C47 119.7(2)
C49 C48 H48 120.2
C47 C48 H48 120.2
C48 C49 C50 120.4(3)
C48 C49 H49 119.8
C50 C49 H49 119.8
C45 C50 C49 120.4(3)
C45 C50 H50 119.8
C49 C50 H50 119.8
C52 C51 C58 115.3(2)
C52 C51 B1 122.0(2)
C58 C51 B1 122.4(2)
C53 C52 C51 122.7(2)
C53 C52 H52 118.7
C51 C52 H52 118.7
C55 C53 C52 120.6(2)
C55 C53 C54 120.0(2)
C52 C53 C54 119.3(2)
F19 C54 F21 109.9(4)
F19A C54 F21A 106.9(5)
F19A C54 F20A 109.7(4)
F21A C54 F20A 101.7(4)
F19 C54 F20 104.1(4)
F21 C54 F20 101.9(3)
F19A C54 C53 116.2(5)
F19 C54 C53 115.0(5)
F21 C54 C53 113.9(3)
F21A C54 C53 110.6(5)
F20A C54 C53 110.8(4)
F20 C54 C53 110.8(4)
C56 C55 C53 118.3(2)
C56 C55 H55 120.9
C53 C55 H55 120.9
C55 C56 C58 120.6(2)
C55 C56 C57 119.9(2)
C58 C56 C57 119.4(2)
F24 C57 F22 106.8(2)
F24 C57 F23 106.3(2)
F22 C57 F23 105.9(2)
F24 C57 C56 112.9(2)
F22 C57 C56 111.7(2)
F23 C57 C56 112.9(2)
C56 C58 C51 122.4(2)
C56 C58 H58 118.8
C51 C58 H58 118.8
C60 C59 C66 115.0(2)
C60 C59 B1 126.8(2)
C66 C59 B1 118.1(2)
C59 C60 C61 122.4(2)
C59 C60 H60 118.8
C61 C60 H60 118.8
C63 C61 C60 121.1(2)
C63 C61 C62 119.6(2)
C60 C61 C62 119.3(2)
F14A C62 F15A 108.2(5)
F15 C62 F14 107.8(5)
F14A C62 F13A 106.8(4)
F15A C62 F13A 104.2(5)
F15 C62 F13 105.2(4)
F14 C62 F13 102.1(4)
F14A C62 C61 114.1(4)
F15 C62 C61 115.9(4)
F15A C62 C61 112.4(6)
F14 C62 C61 113.1(5)
F13A C62 C61 110.5(4)
F13 C62 C61 111.4(3)
C61 C63 C64 117.8(2)
C61 C63 H63 121.1
C64 C63 H63 121.1
C66 C64 C63 120.7(2)
C66 C64 C65 118.7(2)
C63 C64 C65 120.5(2)
F16 C65 F17 106.6(3)
F16 C65 F18 106.9(3)
F17 C65 F18 106.3(2)
F16 C65 C64 111.4(2)
F17 C65 C64 112.6(2)
F18 C65 C64 112.6(2)
C64 C66 C59 123.0(2)
C64 C66 H66 118.5
C59 C66 H66 118.5
C68 C67 C74 115.4(2)
C68 C67 B1 124.0(2)
C74 C67 B1 120.5(2)
C69 C68 C67 122.5(3)
C69 C68 H68 118.8
C67 C68 H68 118.8
C71 C69 C68 120.9(3)
C71 C69 C70 118.8(3)
C68 C69 C70 120.3(3)
F11 C70 F10 107.1(4)
F11 C70 F12 106.2(3)
F10 C70 F12 105.6(3)
F11 C70 C69 113.9(3)
F10 C70 C69 111.6(3)
F12 C70 C69 112.0(4)
C72 C71 C69 118.2(3)
C72 C71 H71 120.9
C69 C71 H71 120.9
C71 C72 C74 120.9(3)
C71 C72 C73 119.2(3)
C74 C72 C73 119.9(3)
F8A C73 F9A 108.6(5)
F8 C73 F9 110.2(4)
F8 C73 F7 103.8(4)
F9 C73 F7 100.3(4)
F8A C73 F7A 102.7(4)
F9A C73 F7A 103.2(5)
F8 C73 C72 115.9(4)
F8A C73 C72 116.7(5)
F9A C73 C72 116.2(4)
F9 C73 C72 113.4(5)
F7 C73 C72 111.6(3)
F7A C73 C72 107.7(4)
C72 C74 C67 122.1(3)
C72 C74 H74 118.9
C67 C74 H74 118.9
C82 C75 C76 116.1(2)
C82 C75 B1 122.4(2)
C76 C75 B1 121.4(2)
C77 C76 C75 121.7(2)
C77 C76 H76 119.1
C75 C76 H76 119.1
C79 C77 C76 121.0(2)
C79 C77 C78 120.7(2)
C76 C77 C78 118.3(2)
F4 C78 F5 107.8(3)
F4 C78 F6 106.4(3)
F5 C78 F6 103.8(3)
F4 C78 C77 113.4(3)
F5 C78 C77 112.1(3)
F6 C78 C77 112.7(2)
C77 C79 C80 117.9(2)
C77 C79 H79 121.1
C80 C79 H79 121.1
C79 C80 C82 121.5(2)
C79 C80 C81 119.7(2)
C82 C80 C81 118.7(2)
F2 C81 F3 106.3(3)
F2 C81 F1 104.0(3)
F3 C81 F1 107.2(2)
F2 C81 C80 113.5(2)
F3 C81 C80 113.5(3)
F1 C81 C80 111.6(3)
C80 C82 C75 121.7(2)
C80 C82 H82 119.2
C75 C82 H82 119.2
C14 Fe1 C13 98.82(10)
C14 Fe1 N1 178.03(9)
C13 Fe1 N1 82.75(8)
C14 Fe1 P2 89.10(8)
C13 Fe1 P2 87.21(7)
N1 Fe1 P2 89.78(6)
C14 Fe1 S1 94.36(8)
C13 Fe1 S1 162.74(6)
N1 Fe1 S1 84.33(5)
P2 Fe1 S1 104.17(2)
C14 Fe1 P1 87.36(8)
C13 Fe1 P1 85.26(7)
N1 Fe1 P1 93.97(6)
P2 Fe1 P1 171.09(2)
S1 Fe1 P1 84.26(2)
C1 N2 C13 121.08(18)
C1 N2 H2A 119.5
C13 N2 H2A 119.5
C1 N1 C5 116.87(19)
C1 N1 Fe1 110.32(14)
C5 N1 Fe1 132.73(15)
C20 P1 C21 103.87(10)
C20 P1 C27 106.71(10)
C21 P1 C27 95.13(11)
C20 P1 Fe1 111.88(8)
C21 P1 Fe1 120.02(8)
C27 P1 Fe1 117.13(8)
C33 P2 C45 107.73(11)
C33 P2 C39 101.43(11)
C45 P2 C39 98.82(10)
C33 P2 Fe1 112.74(8)
C45 P2 Fe1 115.79(8)
C39 P2 Fe1 118.50(9)
C11 S1 C12 103.30(13)
C11 S1 Fe1 109.63(8)
C12 S1 Fe1 118.38(9)
C51 B1 C75 104.79(18)
C51 B1 C59 114.47(19)
C75 B1 C59 108.69(18)
C51 B1 C67 113.01(19)
C75 B1 C67 110.31(19)
C59 B1 C67 105.56(18)

loop_
_geom_bond_atom_site_label_1
_geom_bond_atom_site_label_2
_geom_bond_distance
C13 O1 1.226(3)
C13 N2 1.395(3)
C13 Fe1 1.961(2)
C1 N1 1.354(3)
C1 N2 1.365(3)
C1 C2 1.396(3)
C2 C3 1.366(3)
C2 H2 0.9500
C3 C4 1.394(3)
C3 H3 0.9500
C4 C5 1.390(3)
C4 H4 0.9500
C5 N1 1.375(3)
C5 C6 1.499(3)
C6 C11 1.405(3)
C6 C7 1.406(4)
C7 C8 1.382(4)
C7 H7 0.9500
C8 C9 1.380(4)
C8 H8 0.9500
C9 C10 1.375(4)
C9 H9 0.9500
C10 C11 1.401(3)
C10 H10 0.9500
C11 S1 1.762(3)
C12 S1 1.807(3)
C12 H12A 0.9800
C12 H12B 0.9800
C12 H12C 0.9800
C14 O2 1.162(3)
C14 Fe1 1.742(2)
C15 C16 1.382(3)
C15 C20 1.396(3)
C15 H15 0.9500
C16 C17 1.379(4)
C16 H16 0.9500
C17 C18 1.388(4)
C17 H17 0.9500
C18 C19 1.391(3)
C18 H18 0.9500
C19 C20 1.400(3)
C19 H19 0.9500
C20 P1 1.814(2)
C21 C26 1.386(3)
C21 C22 1.404(4)
C21 P1 1.836(2)
C22 C23 1.382(4)
C22 H22 0.9500
C23 C24 1.388(4)
C23 H23 0.9500
C24 C25 1.377(4)
C24 H24 0.9500
C25 C26 1.401(4)
C25 H25 0.9500
C26 H26 0.9500
C27 C28 1.393(3)
C27 C32 1.397(3)
C27 P1 1.846(2)
C28 C29 1.386(4)
C28 H28 0.9500
C29 C30 1.387(4)
C29 H29 0.9500
C30 C31 1.389(4)
C30 H30 0.9500
C31 C32 1.385(4)
C31 H31 0.9500
C32 H32 0.9500
C33 C38 1.393(3)
C33 C34 1.399(3)
C33 P2 1.823(2)
C34 C35 1.386(4)
C34 H34 0.9500
C35 C36 1.390(4)
C35 H35 0.9500
C36 C37 1.375(4)
C36 H36 0.9500
C37 C38 1.387(4)
C37 H37 0.9500
C38 H38 0.9500
C39 C40 1.382(4)
C39 C44 1.402(4)
C39 P2 1.849(2)
C40 C41 1.404(3)
C40 H40 0.9500
C41 C42 1.380(4)
C41 H41 0.9500
C42 C43 1.379(4)
C42 H42 0.9500
C43 C44 1.391(3)
C43 H43 0.9500
C44 H44 0.9500
C45 C50 1.389(4)
C45 C46 1.397(3)
C45 P2 1.837(2)
C46 C47 1.390(3)
C46 H46 0.9500
C47 C48 1.381(4)
C47 H47 0.9500
C48 C49 1.381(4)
C48 H48 0.9500
C49 C50 1.393(3)
C49 H49 0.9500
C50 H50 0.9500
C51 C52 1.398(3)
C51 C58 1.403(3)
C51 B1 1.642(3)
C52 C53 1.393(3)
C52 H52 0.9500
C53 C55 1.386(4)
C53 C54 1.491(4)
C54 F19A 1.276(5)
C54 F19 1.308(5)
C54 F21 1.323(4)
C54 F21A 1.354(5)
C54 F20A 1.357(5)
C54 F20 1.377(5)
C55 C56 1.384(4)
C55 H55 0.9500
C56 C58 1.397(3)
C56 C57 1.490(4)
C57 F24 1.342(3)
C57 F22 1.343(3)
C57 F23 1.346(3)
C58 H58 0.9500
C59 C60 1.397(3)
C59 C66 1.406(3)
C59 B1 1.647(3)
C60 C61 1.398(3)
C60 H60 0.9500
C61 C63 1.381(4)
C61 C62 1.497(3)
C62 F14A 1.302(5)
C62 F15 1.306(5)
C62 F15A 1.323(5)
C62 F14 1.330(5)
C62 F13A 1.354(5)
C62 F13 1.373(5)
C63 C64 1.393(4)
C63 H63 0.9500
C64 C66 1.383(3)
C64 C65 1.497(4)
C65 F16 1.330(4)
C65 F17 1.336(3)
C65 F18 1.337(3)
C66 H66 0.9500
C67 C68 1.395(3)
C67 C74 1.403(4)
C67 B1 1.648(3)
C68 C69 1.391(4)
C68 H68 0.9500
C69 C71 1.381(5)
C69 C70 1.500(4)
C70 F11 1.332(5)
C70 F10 1.345(4)
C70 F12 1.353(4)
C71 C72 1.374(4)
C71 H71 0.9500
C72 C74 1.397(4)
C72 C73 1.486(5)
C73 F8 1.278(5)
C73 F8A 1.279(5)
C73 F9A 1.311(5)
C73 F9 1.317(5)
C73 F7 1.377(5)
C73 F7A 1.378(5)
C74 H74 0.9500
C75 C82 1.393(3)
C75 C76 1.402(3)
C75 B1 1.646(3)
C76 C77 1.394(3)
C76 H76 0.9500
C77 C79 1.378(4)
C77 C78 1.493(4)
C78 F4 1.329(3)
C78 F5 1.330(4)
C78 F6 1.337(4)
C79 C80 1.379(4)
C79 H79 0.9500
C80 C82 1.388(3)
C80 C81 1.482(4)
C81 F2 1.315(4)
C81 F3 1.341(3)
C81 F1 1.369(4)
C82 H82 0.9500
Fe1 N1 2.0664(19)
Fe1 P2 2.3041(7)
Fe1 S1 2.3400(6)
Fe1 P1 2.3505(7)
N2 H2A 0.8800

loop_
_geom_torsion_atom_site_label_1
_geom_torsion_atom_site_label_2
_geom_torsion_atom_site_label_3
_geom_torsion_atom_site_label_4
_geom_torsion
N1 C1 C2 C3 1.9(4)
N2 C1 C2 C3 -179.3(2)
C1 C2 C3 C4 -4.7(4)
C2 C3 C4 C5 0.3(4)
C3 C4 C5 N1 7.3(4)
C3 C4 C5 C6 -165.3(2)
N1 C5 C6 C11 36.2(3)
C4 C5 C6 C11 -151.3(2)
N1 C5 C6 C7 -140.5(2)
C4 C5 C6 C7 32.0(3)
C11 C6 C7 C8 1.9(4)
C5 C6 C7 C8 178.9(2)
C6 C7 C8 C9 -0.3(4)
C7 C8 C9 C10 -1.0(4)
C8 C9 C10 C11 0.7(4)
C9 C10 C11 C6 1.0(4)
C9 C10 C11 S1 176.59(19)
C7 C6 C11 C10 -2.2(3)
C5 C6 C11 C10 -178.9(2)
C7 C6 C11 S1 -178.00(17)
C5 C6 C11 S1 5.3(3)
C20 C15 C16 C17 1.2(4)
C15 C16 C17 C18 -1.3(4)
C16 C17 C18 C19 -0.4(4)
C17 C18 C19 C20 2.1(4)
C16 C15 C20 C19 0.5(4)
C16 C15 C20 P1 173.91(19)
C18 C19 C20 C15 -2.1(4)
C18 C19 C20 P1 -175.37(19)
C26 C21 C22 C23 -2.4(4)
P1 C21 C22 C23 171.30(19)
C21 C22 C23 C24 1.1(4)
C22 C23 C24 C25 1.2(4)
C23 C24 C25 C26 -2.2(4)
C22 C21 C26 C25 1.4(3)
P1 C21 C26 C25 -171.89(18)
C24 C25 C26 C21 0.9(4)
C32 C27 C28 C29 -0.8(4)
P1 C27 C28 C29 -170.3(2)
C27 C28 C29 C30 -0.9(5)
C28 C29 C30 C31 1.8(5)
C29 C30 C31 C32 -0.8(5)
C30 C31 C32 C27 -0.9(4)
C28 C27 C32 C31 1.8(4)
P1 C27 C32 C31 172.1(2)
C38 C33 C34 C35 -0.1(4)
P2 C33 C34 C35 -174.9(2)
C33 C34 C35 C36 -0.6(5)
C34 C35 C36 C37 0.7(5)
C35 C36 C37 C38 -0.2(5)
C36 C37 C38 C33 -0.5(4)
C34 C33 C38 C37 0.6(4)
P2 C33 C38 C37 175.3(2)
C44 C39 C40 C41 -0.8(3)
P2 C39 C40 C41 -179.20(18)
C39 C40 C41 C42 2.2(4)
C40 C41 C42 C43 -1.5(4)
C41 C42 C43 C44 -0.4(4)
C42 C43 C44 C39 1.8(4)
C40 C39 C44 C43 -1.1(4)
P2 C39 C44 C43 177.35(19)
C50 C45 C46 C47 -1.1(4)
P2 C45 C46 C47 -178.6(2)
C45 C46 C47 C48 -0.4(4)
C46 C47 C48 C49 1.1(4)
C47 C48 C49 C50 -0.4(4)
C46 C45 C50 C49 1.8(4)
P2 C45 C50 C49 179.1(2)
C48 C49 C50 C45 -1.1(4)
C58 C51 C52 C53 3.5(3)
B1 C51 C52 C53 177.1(2)
C51 C52 C53 C55 -0.7(4)
C51 C52 C53 C54 -178.8(2)
C55 C53 C54 F19A 116.4(5)
C52 C53 C54 F19A -65.4(5)
C55 C53 C54 F19 -100.5(4)
C52 C53 C54 F19 77.7(5)
C55 C53 C54 F21 27.6(4)
C52 C53 C54 F21 -154.3(4)
C55 C53 C54 F21A -121.5(5)
C52 C53 C54 F21A 56.6(5)
C55 C53 C54 F20A -9.6(5)
C52 C53 C54 F20A 168.5(4)
C55 C53 C54 F20 141.8(3)
C52 C53 C54 F20 -40.1(4)
C52 C53 C55 C56 -2.1(4)
C54 C53 C55 C56 176.0(2)
C53 C55 C56 C58 2.0(4)
C53 C55 C56 C57 178.7(2)
C55 C56 C57 F24 143.6(2)
C58 C56 C57 F24 -39.7(3)
C55 C56 C57 F22 -96.1(3)
C58 C56 C57 F22 80.6(3)
C55 C56 C57 F23 23.1(3)
C58 C56 C57 F23 -160.2(2)
C55 C56 C58 C51 0.9(3)
C57 C56 C58 C51 -175.8(2)
C52 C51 C58 C56 -3.5(3)
B1 C51 C58 C56 -177.1(2)
C66 C59 C60 C61 0.5(3)
B1 C59 C60 C61 -178.6(2)
C59 C60 C61 C63 -1.7(4)
C59 C60 C61 C62 179.5(2)
C63 C61 C62 F14A -108.6(4)
C60 C61 C62 F14A 70.2(4)
C63 C61 C62 F15 -17.2(4)
C60 C61 C62 F15 161.6(4)
C63 C61 C62 F15A 127.6(4)
C60 C61 C62 F15A -53.5(5)
C63 C61 C62 F14 108.1(4)
C60 C61 C62 F14 -73.1(4)
C63 C61 C62 F13A 11.7(4)
C60 C61 C62 F13A -169.5(4)
C63 C61 C62 F13 -137.5(3)
C60 C61 C62 F13 41.3(4)
C60 C61 C63 C64 1.1(4)
C62 C61 C63 C64 179.9(2)
C61 C63 C64 C66 0.6(4)
C61 C63 C64 C65 -175.6(2)
C66 C64 C65 F16 -73.5(3)
C63 C64 C65 F16 102.7(3)
C66 C64 C65 F17 46.2(3)
C63 C64 C65 F17 -137.5(3)
C66 C64 C65 F18 166.3(2)
C63 C64 C65 F18 -17.4(4)
C63 C64 C66 C59 -1.9(4)
C65 C64 C66 C59 174.4(2)
C60 C59 C66 C64 1.3(3)
B1 C59 C66 C64 -179.5(2)
C74 C67 C68 C69 1.2(4)
B1 C67 C68 C69 177.5(2)
C67 C68 C69 C71 -2.1(4)
C67 C68 C69 C70 177.0(3)
C71 C69 C70 F11 161.1(3)
C68 C69 C70 F11 -18.0(4)
C71 C69 C70 F10 39.7(5)
C68 C69 C70 F10 -139.5(3)
C71 C69 C70 F12 -78.4(3)
C68 C69 C70 F12 102.5(4)
C68 C69 C71 C72 1.0(4)
C70 C69 C71 C72 -178.1(3)
C69 C71 C72 C74 0.6(4)
C69 C71 C72 C73 179.5(3)
C71 C72 C73 F8 103.2(5)
C74 C72 C73 F8 -78.0(5)
C71 C72 C73 F8A -57.6(6)
C74 C72 C73 F8A 121.3(5)
C71 C72 C73 F9A 172.2(6)
C74 C72 C73 F9A -8.9(7)
C71 C72 C73 F9 -25.8(6)
C74 C72 C73 F9 153.0(5)
C71 C72 C73 F7 -138.3(4)
C74 C72 C73 F7 40.5(5)
C71 C72 C73 F7A 57.2(5)
C74 C72 C73 F7A -124.0(5)
C71 C72 C74 C67 -1.4(4)
C73 C72 C74 C67 179.7(3)
C68 C67 C74 C72 0.5(4)
B1 C67 C74 C72 -176.0(2)
C82 C75 C76 C77 -0.9(3)
B1 C75 C76 C77 -177.7(2)
C75 C76 C77 C79 -0.8(4)
C75 C76 C77 C78 177.5(2)
C79 C77 C78 F4 -13.2(4)
C76 C77 C78 F4 168.5(3)
C79 C77 C78 F5 109.1(3)
C76 C77 C78 F5 -69.1(4)
C79 C77 C78 F6 -134.2(3)
C76 C77 C78 F6 47.5(4)
C76 C77 C79 C80 1.6(4)
C78 C77 C79 C80 -176.6(3)
C77 C79 C80 C82 -0.8(4)
C77 C79 C80 C81 176.2(3)
C79 C80 C81 F2 145.1(3)
C82 C80 C81 F2 -37.9(4)
C79 C80 C81 F3 23.5(4)
C82 C80 C81 F3 -159.5(3)
C79 C80 C81 F1 -97.7(3)
C82 C80 C81 F1 79.3(3)
C79 C80 C82 C75 -1.0(4)
C81 C80 C82 C75 -177.9(3)
C76 C75 C82 C80 1.8(4)
B1 C75 C82 C80 178.5(2)
N1 C1 N2 C13 -2.0(3)
C2 C1 N2 C13 179.1(2)
O1 C13 N2 C1 175.8(2)
Fe1 C13 N2 C1 -6.9(3)
N2 C1 N1 C5 -173.5(2)
C2 C1 N1 C5 5.3(3)
N2 C1 N1 Fe1 9.4(2)
C2 C1 N1 Fe1 -171.77(19)
C4 C5 N1 C1 -9.8(3)
C6 C5 N1 C1 162.5(2)
C4 C5 N1 Fe1 166.49(18)
C6 C5 N1 Fe1 -21.2(3)
C52 C51 B1 C75 -90.7(2)
C58 C51 B1 C75 82.5(2)
C52 C51 B1 C59 150.3(2)
C58 C51 B1 C59 -36.5(3)
C52 C51 B1 C67 29.4(3)
C58 C51 B1 C67 -157.4(2)
C82 C75 B1 C51 -96.7(2)
C76 C75 B1 C51 79.8(3)
C82 C75 B1 C59 26.1(3)
C76 C75 B1 C59 -157.4(2)
C82 C75 B1 C67 141.4(2)
C76 C75 B1 C67 -42.1(3)
C60 C59 B1 C51 -17.9(3)
C66 C59 B1 C51 162.98(19)
C60 C59 B1 C75 -134.7(2)
C66 C59 B1 C75 46.2(3)
C60 C59 B1 C67 107.0(2)
C66 C59 B1 C67 -72.1(2)
C68 C67 B1 C51 29.4(3)
C74 C67 B1 C51 -154.5(2)
C68 C67 B1 C75 146.3(2)
C74 C67 B1 C75 -37.6(3)
C68 C67 B1 C59 -96.4(3)
C74 C67 B1 C59 79.7(3)
